data_7105943
loop_
_publ_author_name
'Jonas Buergler'
'Antonio Togni'

_publ_section_title
;
 Chiral trifluoromethylphosphines: a new stereoselective synthesis of
 Josiphos-type ligands containing two stereogenic phosphorus atoms
;
_journal_name_full Chem.Commun.
_journal_page_first 1896
_journal_paper_doi 10.1039/c0cc04606j
_journal_volume 47
_journal_year 2011
_chemical_absolute_configuration rm
_chemical_formula_moiety 'C23 H27 F3 Fe P2'
_chemical_formula_sum 'C23 H27 F3 Fe P2'
_chemical_formula_weight 478.24
_chemical_melting_point ?
_chemical_name_systematic
;
?
;
_space_group_IT_number 4
_symmetry_cell_setting monoclinic
_symmetry_Int_Tables_number 4
_symmetry_space_group_name_Hall 'P 2yb'
_symmetry_space_group_name_H-M 'P 1 21 1'
_atom_sites_solution_hydrogens geom
_atom_sites_solution_primary direct
_atom_sites_solution_secondary difmap
_audit_creation_method SHELXL-97
_cell_angle_alpha 90.00
_cell_angle_beta 112.417(6)
_cell_angle_gamma 90.00
_cell_formula_units_Z 2
_cell_length_a 10.743(3)
_cell_length_b 8.260(3)
_cell_length_c 13.016(4)
_cell_measurement_reflns_used 2420
_cell_measurement_temperature 100(2)
_cell_measurement_theta_max 25.77
_cell_measurement_theta_min 2.99
_cell_volume 1067.7(6)
_computing_cell_refinement 'Bruker SMART'
_computing_data_collection 'Bruker SMART'
_computing_data_reduction 'Bruker SAINT'
_computing_molecular_graphics 'Bruker SHELXTL'
_computing_publication_material 'Bruker SHELXTL'
_computing_structure_refinement 'Bruker SHELXTL'
_computing_structure_solution 'Bruker SHELXTL'
_diffrn_ambient_temperature 100(2)
_diffrn_measured_fraction_theta_full 0.992
_diffrn_measured_fraction_theta_max 0.992
_diffrn_measurement_device_type 'CCD area detector'
_diffrn_measurement_method 'phi and omega scans'
_diffrn_radiation_monochromator graphite
_diffrn_radiation_source 'sealed tube'
_diffrn_radiation_type MoK\a
_diffrn_radiation_wavelength 0.71073
_diffrn_reflns_av_R_equivalents 0.0626
_diffrn_reflns_av_sigmaI/netI 0.1033
_diffrn_reflns_limit_h_max 14
_diffrn_reflns_limit_h_min -14
_diffrn_reflns_limit_k_max 11
_diffrn_reflns_limit_k_min -11
_diffrn_reflns_limit_l_max 17
_diffrn_reflns_limit_l_min -17
_diffrn_reflns_number 11024
_diffrn_reflns_theta_full 28.49
_diffrn_reflns_theta_max 28.49
_diffrn_reflns_theta_min 1.69
_exptl_absorpt_coefficient_mu 0.889
_exptl_absorpt_correction_type none
_exptl_crystal_colour orange
_exptl_crystal_density_diffrn 1.488
_exptl_crystal_density_method 'not measured'
_exptl_crystal_description prism
_exptl_crystal_F_000 496
_exptl_crystal_size_max 0.17
_exptl_crystal_size_mid 0.17
_exptl_crystal_size_min 0.12
_refine_diff_density_max 0.494
_refine_diff_density_min -0.387
_refine_diff_density_rms 0.076
_refine_ls_abs_structure_details 'Flack H D (1983), Acta Cryst. A39, 876-881'
_refine_ls_abs_structure_Flack 0.019(16)
_refine_ls_extinction_method none
_refine_ls_goodness_of_fit_ref 0.861
_refine_ls_hydrogen_treatment riding
_refine_ls_matrix_type full
_refine_ls_number_parameters 263
_refine_ls_number_reflns 5342
_refine_ls_number_restraints 1
_refine_ls_restrained_S_all 0.861
_refine_ls_R_factor_all 0.0584
_refine_ls_R_factor_gt 0.0430
_refine_ls_shift/su_max 0.001
_refine_ls_shift/su_mean 0.000
_refine_ls_structure_factor_coef Fsqd
_refine_ls_weighting_details 'calc w=1/[\s^2^(Fo^2^)+(0.0155P)^2^+0.0000P] where P=(Fo^2^+2Fc^2^)/3'
_refine_ls_weighting_scheme calc
_refine_ls_wR_factor_gt 0.0721
_refine_ls_wR_factor_ref 0.0761
_reflns_number_gt 4231
_reflns_number_total 5342
_reflns_threshold_expression >2sigma(I)
_cod_data_source_file C0CC04606J.TXT
_cod_data_source_block JB226_3
_cod_depositor_comments
;
The following automatic conversions were performed:
'_symmetry_cell_setting' value 'Monoclinic' changed to 'monoclinic'
according to '/home/adriana/struct/CIF-dictionaries/cif_core.dic'
dictionary named 'cif_core.dic' version 2.4.1 from 2010-06-29.

Automatic conversion script
Id: cif_fix_enum 1555 2011-01-17 13:19:09Z saulius 

The following automatic conversions were performed:

'_chemical_melting_point' value 'not measured' was changed to '?' -
the value is undefined or not given.

Automatic conversion script
Id: cif_fix_values 1569 2011-02-09 13:29:24Z adriana 
;
_cod_original_sg_symbol_H-M 'P 21'
_cod_database_code 7105943

loop_
_symmetry_equiv_pos_as_xyz
'x, y, z'
'-x, y+1/2, -z'

loop_
_atom_site_label
_atom_site_type_symbol
_atom_site_fract_x
_atom_site_fract_y
_atom_site_fract_z
_atom_site_U_iso_or_equiv
_atom_site_adp_type
_atom_site_occupancy
_atom_site_symmetry_multiplicity
_atom_site_calc_flag
_atom_site_refinement_flags
_atom_site_disorder_assembly
_atom_site_disorder_group
Fe1 Fe 0.22817(4) 0.72338(5) -0.03195(4) 0.01587(11) Uani 1 1 d . . .
P1 P 0.46561(8) 0.77180(9) 0.23192(7) 0.01624(19) Uani 1 1 d . . .
P2 P 0.40304(8) 0.55712(10) 0.30273(7) 0.01598(19) Uani 1 1 d . . .
F1 F 0.66980(18) 0.5557(2) 0.25348(16) 0.0256(5) Uani 1 1 d . . .
F2 F 0.70622(16) 0.7174(3) 0.39208(13) 0.0247(4) Uani 1 1 d . . .
F3 F 0.71727(18) 0.8050(2) 0.23973(16) 0.0294(5) Uani 1 1 d . . .
C1 C 0.3257(3) 0.5392(4) 0.0755(3) 0.0151(7) Uani 1 1 d . . .
C2 C 0.4092(3) 0.6810(3) 0.0954(2) 0.0138(7) Uani 1 1 d . . .
C3 C 0.4274(3) 0.7189(5) -0.0047(2) 0.0188(6) Uani 1 1 d . . .
H3 H 0.4783 0.8068 -0.0152 0.023 Uiso 1 1 calc R . .
C4 C 0.3565(3) 0.6030(4) -0.0856(3) 0.0180(8) Uani 1 1 d . . .
H4 H 0.3522 0.5995 -0.1599 0.022 Uiso 1 1 calc R . .
C5 C 0.2929(3) 0.4926(4) -0.0376(3) 0.0171(7) Uani 1 1 d . . .
H5 H 0.2382 0.4033 -0.0742 0.021 Uiso 1 1 calc R . .
C6 C 0.0464(3) 0.7689(4) -0.0220(3) 0.0207(8) Uani 1 1 d . . .
H6 H 0.0096 0.7130 0.0236 0.025 Uiso 1 1 calc R . .
C7 C 0.1292(3) 0.9087(4) 0.0080(3) 0.0205(8) Uani 1 1 d . . .
H7 H 0.1574 0.9633 0.0774 0.025 Uiso 1 1 calc R . .
C8 C 0.1627(3) 0.9528(4) -0.0841(3) 0.0248(8) Uani 1 1 d . . .
H8 H 0.2165 1.0424 -0.0873 0.030 Uiso 1 1 calc R . .
C9 C 0.1016(3) 0.8392(4) -0.1697(3) 0.0238(8) Uani 1 1 d . . .
H9 H 0.1085 0.8381 -0.2403 0.029 Uiso 1 1 calc R . .
C10 C 0.0288(3) 0.7279(5) -0.1324(3) 0.0238(7) Uani 1 1 d . . .
H10 H -0.0234 0.6402 -0.1742 0.029 Uiso 1 1 calc R . .
C11 C 0.2948(3) 0.4602(4) 0.1669(3) 0.0177(7) Uani 1 1 d . . .
H11 H 0.1976 0.4762 0.1535 0.021 Uiso 1 1 calc R . .
C12 C 0.3270(3) 0.2780(4) 0.1733(3) 0.0251(8) Uani 1 1 d . . .
H12A H 0.2725 0.2263 0.1026 0.038 Uiso 1 1 calc R . .
H12B H 0.3062 0.2289 0.2335 0.038 Uiso 1 1 calc R . .
H12C H 0.4227 0.2627 0.1880 0.038 Uiso 1 1 calc R . .
C13 C 0.6466(3) 0.7068(5) 0.2808(2) 0.0186(7) Uani 1 1 d . . .
C14 C 0.2863(3) 0.6432(4) 0.3630(3) 0.0164(7) Uani 1 1 d . . .
C15 C 0.3739(3) 0.7368(5) 0.4681(2) 0.0251(8) Uani 1 1 d . . .
H15A H 0.4462 0.6654 0.5170 0.030 Uiso 1 1 calc R . .
H15B H 0.4165 0.8305 0.4470 0.030 Uiso 1 1 calc R . .
C16 C 0.2876(3) 0.7960(5) 0.5304(3) 0.0322(10) Uani 1 1 d . . .
H16 H 0.3451 0.8576 0.5979 0.039 Uiso 1 1 calc R . .
C17 C 0.1767(4) 0.9061(5) 0.4549(3) 0.0324(10) Uani 1 1 d . . .
H17A H 0.2172 1.0006 0.4325 0.039 Uiso 1 1 calc R . .
H17B H 0.1214 0.9463 0.4954 0.039 Uiso 1 1 calc R . .
C18 C 0.0878(3) 0.8124(4) 0.3516(3) 0.0241(8) Uani 1 1 d . . .
H18 H 0.0146 0.8846 0.3023 0.029 Uiso 1 1 calc R . .
C19 C 0.1739(3) 0.7529(4) 0.2890(3) 0.0205(8) Uani 1 1 d . . .
H19A H 0.1167 0.6927 0.2218 0.025 Uiso 1 1 calc R . .
H19B H 0.2133 0.8469 0.2650 0.025 Uiso 1 1 calc R . .
C20 C 0.2229(3) 0.4967(4) 0.3997(3) 0.0199(8) Uani 1 1 d . . .
H20A H 0.1666 0.4337 0.3336 0.024 Uiso 1 1 calc R . .
H20B H 0.2950 0.4249 0.4485 0.024 Uiso 1 1 calc R . .
C21 C 0.1364(3) 0.5564(5) 0.4620(3) 0.0251(8) Uani 1 1 d . . .
H21 H 0.0953 0.4616 0.4851 0.030 Uiso 1 1 calc R . .
C22 C 0.2257(4) 0.6505(5) 0.5653(3) 0.0331(10) Uani 1 1 d . . .
H22A H 0.1712 0.6876 0.6073 0.040 Uiso 1 1 calc R . .
H22B H 0.2980 0.5791 0.6143 0.040 Uiso 1 1 calc R . .
C23 C 0.0258(3) 0.6667(4) 0.3875(3) 0.0220(8) Uani 1 1 d . . .
H23A H -0.0302 0.7047 0.4280 0.026 Uiso 1 1 calc R . .
H23B H -0.0328 0.6061 0.3211 0.026 Uiso 1 1 calc R . .

loop_
_atom_site_aniso_label
_atom_site_aniso_U_11
_atom_site_aniso_U_22
_atom_site_aniso_U_33
_atom_site_aniso_U_23
_atom_site_aniso_U_13
_atom_site_aniso_U_12
Fe1 0.0167(2) 0.0120(2) 0.0180(2) 0.0007(2) 0.00557(18) 0.0012(2)
P1 0.0152(4) 0.0147(5) 0.0190(4) -0.0009(4) 0.0067(4) -0.0005(3)
P2 0.0150(4) 0.0164(4) 0.0177(5) 0.0004(4) 0.0075(4) 0.0005(4)
F1 0.0236(11) 0.0262(11) 0.0291(11) 0.0016(10) 0.0122(9) 0.0063(10)
F2 0.0211(9) 0.0319(10) 0.0180(9) 0.0021(11) 0.0039(7) -0.0031(11)
F3 0.0198(11) 0.0352(13) 0.0339(12) 0.0157(10) 0.0112(10) -0.0030(9)
C1 0.0138(15) 0.0110(16) 0.0196(17) 0.0001(14) 0.0055(14) 0.0036(13)
C2 0.0116(15) 0.0117(18) 0.0179(17) 0.0008(13) 0.0055(13) -0.0008(12)
C3 0.0175(15) 0.0159(15) 0.0223(16) 0.0028(18) 0.0069(13) -0.0008(17)
C4 0.0178(18) 0.0242(19) 0.0131(17) 0.0012(15) 0.0069(14) 0.0018(14)
C5 0.0181(17) 0.0129(16) 0.0204(18) -0.0028(14) 0.0075(15) 0.0029(13)
C6 0.0159(16) 0.0226(19) 0.0241(18) 0.0045(15) 0.0081(14) 0.0048(14)
C7 0.0228(19) 0.0157(18) 0.023(2) -0.0017(15) 0.0084(16) 0.0030(15)
C8 0.030(2) 0.0139(18) 0.026(2) 0.0090(16) 0.0061(17) 0.0060(16)
C9 0.026(2) 0.0246(19) 0.0176(19) 0.0062(16) 0.0045(16) 0.0117(16)
C10 0.0184(16) 0.0199(16) 0.0283(18) -0.001(2) 0.0036(14) 0.0000(18)
C11 0.0146(16) 0.0187(17) 0.0217(19) 0.0025(15) 0.0091(15) 0.0002(14)
C12 0.0318(19) 0.0175(17) 0.028(2) 0.0015(16) 0.0130(16) 0.0001(16)
C13 0.0194(15) 0.0170(18) 0.0191(17) 0.0042(16) 0.0070(13) -0.0019(16)
C14 0.0172(17) 0.0199(18) 0.0141(17) -0.0048(14) 0.0080(14) -0.0009(14)
C15 0.0190(15) 0.032(2) 0.0263(18) -0.0154(19) 0.0111(14) -0.0099(18)
C16 0.0221(19) 0.049(2) 0.027(2) -0.023(2) 0.0104(17) -0.0098(19)
C17 0.032(2) 0.027(2) 0.049(3) -0.019(2) 0.028(2) -0.0103(18)
C18 0.0231(19) 0.0198(19) 0.033(2) -0.0038(16) 0.0154(17) 0.0008(15)
C19 0.0240(17) 0.016(2) 0.0260(18) 0.0006(15) 0.0148(14) 0.0016(14)
C20 0.0175(17) 0.0221(18) 0.0191(19) 0.0022(15) 0.0060(15) 0.0037(14)
C21 0.0247(19) 0.029(2) 0.025(2) -0.0008(18) 0.0136(17) -0.0066(18)
C22 0.028(2) 0.055(3) 0.021(2) -0.0052(19) 0.0147(18) 0.0014(19)
C23 0.0171(17) 0.0237(19) 0.027(2) -0.0079(15) 0.0104(16) -0.0024(14)

loop_
_atom_type_symbol
_atom_type_description
_atom_type_scat_dispersion_real
_atom_type_scat_dispersion_imag
_atom_type_scat_source
C C 0.0033 0.0016 'International Tables Vol C Tables 4.2.6.8 and 6.1.1.4'
H H 0.0000 0.0000 'International Tables Vol C Tables 4.2.6.8 and 6.1.1.4'
F F 0.0171 0.0103 'International Tables Vol C Tables 4.2.6.8 and 6.1.1.4'
P P 0.1023 0.0942 'International Tables Vol C Tables 4.2.6.8 and 6.1.1.4'
Fe Fe 0.3463 0.8444 'International Tables Vol C Tables 4.2.6.8 and 6.1.1.4'

loop_
_geom_angle_atom_site_label_1
_geom_angle_atom_site_label_2
_geom_angle_atom_site_label_3
_geom_angle
_geom_angle_site_symmetry_1
_geom_angle_site_symmetry_3
_geom_angle_publ_flag
C4 Fe1 C9 103.96(13) . . ?
C4 Fe1 C3 40.70(13) . . ?
C9 Fe1 C3 117.95(13) . . ?
C4 Fe1 C6 154.83(13) . . ?
C9 Fe1 C6 68.54(13) . . ?
C3 Fe1 C6 164.16(13) . . ?
C4 Fe1 C7 160.75(13) . . ?
C9 Fe1 C7 68.45(14) . . ?
C3 Fe1 C7 125.84(14) . . ?
C6 Fe1 C7 40.67(13) . . ?
C4 Fe1 C10 118.27(13) . . ?
C9 Fe1 C10 40.47(14) . . ?
C3 Fe1 C10 152.93(12) . . ?
C6 Fe1 C10 40.64(12) . . ?
C7 Fe1 C10 68.16(14) . . ?
C4 Fe1 C5 40.84(12) . . ?
C9 Fe1 C5 122.10(13) . . ?
C3 Fe1 C5 68.80(14) . . ?
C6 Fe1 C5 121.49(13) . . ?
C7 Fe1 C5 158.12(13) . . ?
C10 Fe1 C5 106.44(15) . . ?
C4 Fe1 C8 122.20(14) . . ?
C9 Fe1 C8 40.56(13) . . ?
C3 Fe1 C8 106.30(15) . . ?
C6 Fe1 C8 68.52(14) . . ?
C7 Fe1 C8 40.78(13) . . ?
C10 Fe1 C8 68.06(15) . . ?
C5 Fe1 C8 158.86(13) . . ?
C4 Fe1 C2 68.55(12) . . ?
C9 Fe1 C2 154.83(13) . . ?
C3 Fe1 C2 40.86(11) . . ?
C6 Fe1 C2 128.08(12) . . ?
C7 Fe1 C2 110.39(13) . . ?
C10 Fe1 C2 164.32(13) . . ?
C5 Fe1 C2 68.76(12) . . ?
C8 Fe1 C2 121.81(13) . . ?
C4 Fe1 C1 68.63(12) . . ?
C9 Fe1 C1 160.58(13) . . ?
C3 Fe1 C1 68.86(13) . . ?
C6 Fe1 C1 110.13(13) . . ?
C7 Fe1 C1 124.06(13) . . ?
C10 Fe1 C1 125.88(14) . . ?
C5 Fe1 C1 40.80(12) . . ?
C8 Fe1 C1 158.48(13) . . ?
C2 Fe1 C1 40.94(11) . . ?
C2 P1 C13 97.48(14) . . ?
C2 P1 P2 92.04(10) . . ?
C13 P1 P2 93.97(11) . . ?
C14 P2 C11 106.55(14) . . ?
C14 P2 P1 103.30(11) . . ?
C11 P2 P1 97.25(11) . . ?
C5 C1 C2 107.2(3) . . ?
C5 C1 C11 131.1(3) . . ?
C2 C1 C11 121.6(3) . . ?
C5 C1 Fe1 68.79(18) . . ?
C2 C1 Fe1 68.98(17) . . ?
C11 C1 Fe1 130.5(2) . . ?
C3 C2 C1 108.0(3) . . ?
C3 C2 P1 134.2(2) . . ?
C1 C2 P1 117.8(2) . . ?
C3 C2 Fe1 68.98(16) . . ?
C1 C2 Fe1 70.08(17) . . ?
P1 C2 Fe1 125.71(15) . . ?
C4 C3 C2 108.1(3) . . ?
C4 C3 Fe1 69.52(17) . . ?
C2 C3 Fe1 70.16(16) . . ?
C3 C4 C5 108.7(3) . . ?
C3 C4 Fe1 69.79(18) . . ?
C5 C4 Fe1 70.04(18) . . ?
C4 C5 C1 108.0(3) . . ?
C4 C5 Fe1 69.12(18) . . ?
C1 C5 Fe1 70.41(18) . . ?
C10 C6 C7 107.5(3) . . ?
C10 C6 Fe1 69.70(17) . . ?
C7 C6 Fe1 69.68(18) . . ?
C6 C7 C8 108.1(3) . . ?
C6 C7 Fe1 69.65(18) . . ?
C8 C7 Fe1 69.78(19) . . ?
C9 C8 C7 107.7(3) . . ?
C9 C8 Fe1 69.14(19) . . ?
C7 C8 Fe1 69.44(19) . . ?
C10 C9 C8 108.3(3) . . ?
C10 C9 Fe1 70.18(19) . . ?
C8 C9 Fe1 70.30(19) . . ?
C9 C10 C6 108.4(3) . . ?
C9 C10 Fe1 69.35(18) . . ?
C6 C10 Fe1 69.66(17) . . ?
C1 C11 C12 110.8(3) . . ?
C1 C11 P2 108.4(2) . . ?
C12 C11 P2 108.6(2) . . ?
F2 C13 F1 106.5(3) . . ?
F2 C13 F3 106.1(2) . . ?
F1 C13 F3 105.2(2) . . ?
F2 C13 P1 110.7(2) . . ?
F1 C13 P1 116.6(2) . . ?
F3 C13 P1 111.1(2) . . ?
C19 C14 C15 109.3(3) . . ?
C19 C14 C20 108.9(2) . . ?
C15 C14 C20 108.0(3) . . ?
C19 C14 P2 117.5(2) . . ?
C15 C14 P2 106.6(2) . . ?
C20 C14 P2 106.2(2) . . ?
C16 C15 C14 110.1(2) . . ?
C17 C16 C22 109.9(3) . . ?
C17 C16 C15 109.4(3) . . ?
C22 C16 C15 109.2(3) . . ?
C16 C17 C18 109.7(3) . . ?
C19 C18 C17 109.2(3) . . ?
C19 C18 C23 109.4(3) . . ?
C17 C18 C23 109.1(3) . . ?
C14 C19 C18 110.5(3) . . ?
C21 C20 C14 109.8(3) . . ?
C23 C21 C20 109.9(3) . . ?
C23 C21 C22 109.3(3) . . ?
C20 C21 C22 109.0(3) . . ?
C16 C22 C21 109.7(3) . . ?
C21 C23 C18 110.0(3) . . ?

loop_
_geom_bond_atom_site_label_1
_geom_bond_atom_site_label_2
_geom_bond_distance
_geom_bond_site_symmetry_2
_geom_bond_publ_flag
Fe1 C4 2.028(3) . ?
Fe1 C9 2.030(3) . ?
Fe1 C3 2.032(3) . ?
Fe1 C6 2.040(3) . ?
Fe1 C7 2.040(3) . ?
Fe1 C10 2.040(3) . ?
Fe1 C5 2.041(3) . ?
Fe1 C8 2.045(3) . ?
Fe1 C2 2.048(3) . ?
Fe1 C1 2.062(3) . ?
P1 C2 1.808(3) . ?
P1 C13 1.878(3) . ?
P1 P2 2.2178(12) . ?
P2 C14 1.856(3) . ?
P2 C11 1.885(3) . ?
F1 C13 1.347(4) . ?
F2 C13 1.344(3) . ?
F3 C13 1.353(4) . ?
C1 C5 1.430(4) . ?
C1 C2 1.437(4) . ?
C1 C11 1.500(4) . ?
C2 C3 1.424(4) . ?
C3 C4 1.412(4) . ?
C4 C5 1.420(4) . ?
C6 C10 1.417(4) . ?
C6 C7 1.418(4) . ?
C7 C8 1.423(4) . ?
C8 C9 1.412(5) . ?
C9 C10 1.408(5) . ?
C11 C12 1.539(4) . ?
C14 C19 1.523(4) . ?
C14 C15 1.541(4) . ?
C14 C20 1.551(4) . ?
C15 C16 1.526(4) . ?
C16 C17 1.523(5) . ?
C16 C22 1.524(5) . ?
C17 C18 1.529(5) . ?
C18 C19 1.528(4) . ?
C18 C23 1.532(4) . ?
C20 C21 1.529(4) . ?
C21 C23 1.518(5) . ?
C21 C22 1.532(5) . ?

loop_
_geom_torsion_atom_site_label_1
_geom_torsion_atom_site_label_2
_geom_torsion_atom_site_label_3
_geom_torsion_atom_site_label_4
_geom_torsion
_geom_torsion_site_symmetry_1
_geom_torsion_site_symmetry_2
_geom_torsion_site_symmetry_3
_geom_torsion_site_symmetry_4
_geom_torsion_publ_flag
C2 P1 P2 C14 -123.66(14) . . . . ?
C13 P1 P2 C14 138.69(14) . . . . ?
C2 P1 P2 C11 -14.68(14) . . . . ?
C13 P1 P2 C11 -112.33(14) . . . . ?
C4 Fe1 C1 C5 -37.82(18) . . . . ?
C9 Fe1 C1 C5 32.8(5) . . . . ?
C3 Fe1 C1 C5 -81.64(19) . . . . ?
C6 Fe1 C1 C5 115.26(19) . . . . ?
C7 Fe1 C1 C5 158.60(18) . . . . ?
C10 Fe1 C1 C5 72.3(2) . . . . ?
C8 Fe1 C1 C5 -162.4(3) . . . . ?
C2 Fe1 C1 C5 -119.3(3) . . . . ?
C4 Fe1 C1 C2 81.48(19) . . . . ?
C9 Fe1 C1 C2 152.1(4) . . . . ?
C3 Fe1 C1 C2 37.66(18) . . . . ?
C6 Fe1 C1 C2 -125.44(18) . . . . ?
C7 Fe1 C1 C2 -82.1(2) . . . . ?
C10 Fe1 C1 C2 -168.36(18) . . . . ?
C5 Fe1 C1 C2 119.3(3) . . . . ?
C8 Fe1 C1 C2 -43.1(4) . . . . ?
C4 Fe1 C1 C11 -164.3(3) . . . . ?
C9 Fe1 C1 C11 -93.7(5) . . . . ?
C3 Fe1 C1 C11 151.8(3) . . . . ?
C6 Fe1 C1 C11 -11.3(3) . . . . ?
C7 Fe1 C1 C11 32.1(3) . . . . ?
C10 Fe1 C1 C11 -54.2(3) . . . . ?
C5 Fe1 C1 C11 -126.5(4) . . . . ?
C8 Fe1 C1 C11 71.1(5) . . . . ?
C2 Fe1 C1 C11 114.2(4) . . . . ?
C5 C1 C2 C3 -0.4(3) . . . . ?
C11 C1 C2 C3 175.7(3) . . . . ?
Fe1 C1 C2 C3 -58.7(2) . . . . ?
C5 C1 C2 P1 179.0(2) . . . . ?
C11 C1 C2 P1 -4.8(4) . . . . ?
Fe1 C1 C2 P1 120.7(2) . . . . ?
C5 C1 C2 Fe1 58.3(2) . . . . ?
C11 C1 C2 Fe1 -125.5(3) . . . . ?
C13 P1 C2 C3 -73.4(3) . . . . ?
P2 P1 C2 C3 -167.7(3) . . . . ?
C13 P1 C2 C1 107.3(2) . . . . ?
P2 P1 C2 C1 13.1(2) . . . . ?
C13 P1 C2 Fe1 -168.11(18) . . . . ?
P2 P1 C2 Fe1 97.61(17) . . . . ?
C4 Fe1 C2 C3 37.7(2) . . . . ?
C9 Fe1 C2 C3 -39.2(4) . . . . ?
C6 Fe1 C2 C3 -164.2(2) . . . . ?
C7 Fe1 C2 C3 -121.7(2) . . . . ?
C10 Fe1 C2 C3 156.6(5) . . . . ?
C5 Fe1 C2 C3 81.7(2) . . . . ?
C8 Fe1 C2 C3 -77.7(2) . . . . ?
C1 Fe1 C2 C3 119.4(3) . . . . ?
C4 Fe1 C2 C1 -81.68(19) . . . . ?
C9 Fe1 C2 C1 -158.6(3) . . . . ?
C3 Fe1 C2 C1 -119.4(3) . . . . ?
C6 Fe1 C2 C1 76.4(2) . . . . ?
C7 Fe1 C2 C1 118.90(18) . . . . ?
C10 Fe1 C2 C1 37.2(6) . . . . ?
C5 Fe1 C2 C1 -37.69(17) . . . . ?
C8 Fe1 C2 C1 162.85(19) . . . . ?
C4 Fe1 C2 P1 167.7(2) . . . . ?
C9 Fe1 C2 P1 90.9(3) . . . . ?
C3 Fe1 C2 P1 130.0(3) . . . . ?
C6 Fe1 C2 P1 -34.2(3) . . . . ?
C7 Fe1 C2 P1 8.3(2) . . . . ?
C10 Fe1 C2 P1 -73.4(5) . . . . ?
C5 Fe1 C2 P1 -148.3(2) . . . . ?
C8 Fe1 C2 P1 52.3(2) . . . . ?
C1 Fe1 C2 P1 -110.6(3) . . . . ?
C1 C2 C3 C4 0.0(3) . . . . ?
P1 C2 C3 C4 -179.3(2) . . . . ?
Fe1 C2 C3 C4 -59.4(2) . . . . ?
C1 C2 C3 Fe1 59.4(2) . . . . ?
P1 C2 C3 Fe1 -119.9(3) . . . . ?
C9 Fe1 C3 C4 -78.6(2) . . . . ?
C6 Fe1 C3 C4 170.8(5) . . . . ?
C7 Fe1 C3 C4 -161.12(19) . . . . ?
C10 Fe1 C3 C4 -47.2(4) . . . . ?
C5 Fe1 C3 C4 37.49(19) . . . . ?
C8 Fe1 C3 C4 -120.8(2) . . . . ?
C2 Fe1 C3 C4 119.1(3) . . . . ?
C1 Fe1 C3 C4 81.4(2) . . . . ?
C4 Fe1 C3 C2 -119.1(3) . . . . ?
C9 Fe1 C3 C2 162.30(19) . . . . ?
C6 Fe1 C3 C2 51.6(6) . . . . ?
C7 Fe1 C3 C2 79.7(2) . . . . ?
C10 Fe1 C3 C2 -166.4(3) . . . . ?
C5 Fe1 C3 C2 -81.6(2) . . . . ?
C8 Fe1 C3 C2 120.1(2) . . . . ?
C1 Fe1 C3 C2 -37.74(18) . . . . ?
C2 C3 C4 C5 0.4(4) . . . . ?
Fe1 C3 C4 C5 -59.4(2) . . . . ?
C2 C3 C4 Fe1 59.8(2) . . . . ?
C9 Fe1 C4 C3 116.9(2) . . . . ?
C6 Fe1 C4 C3 -174.1(3) . . . . ?
C7 Fe1 C4 C3 52.7(5) . . . . ?
C10 Fe1 C4 C3 157.7(2) . . . . ?
C5 Fe1 C4 C3 -119.8(3) . . . . ?
C8 Fe1 C4 C3 77.1(2) . . . . ?
C2 Fe1 C4 C3 -37.88(18) . . . . ?
C1 Fe1 C4 C3 -82.0(2) . . . . ?
C9 Fe1 C4 C5 -123.4(2) . . . . ?
C3 Fe1 C4 C5 119.8(3) . . . . ?
C6 Fe1 C4 C5 -54.3(4) . . . . ?
C7 Fe1 C4 C5 172.5(4) . . . . ?
C10 Fe1 C4 C5 -82.5(2) . . . . ?
C8 Fe1 C4 C5 -163.13(19) . . . . ?
C2 Fe1 C4 C5 81.92(19) . . . . ?
C1 Fe1 C4 C5 37.79(18) . . . . ?
C3 C4 C5 C1 -0.6(4) . . . . ?
Fe1 C4 C5 C1 -59.9(2) . . . . ?
C3 C4 C5 Fe1 59.3(2) . . . . ?
C2 C1 C5 C4 0.6(3) . . . . ?
C11 C1 C5 C4 -175.0(3) . . . . ?
Fe1 C1 C5 C4 59.1(2) . . . . ?
C2 C1 C5 Fe1 -58.5(2) . . . . ?
C11 C1 C5 Fe1 125.9(3) . . . . ?
C9 Fe1 C5 C4 73.1(2) . . . . ?
C3 Fe1 C5 C4 -37.37(18) . . . . ?
C6 Fe1 C5 C4 156.11(18) . . . . ?
C7 Fe1 C5 C4 -173.4(3) . . . . ?
C10 Fe1 C5 C4 114.4(2) . . . . ?
C8 Fe1 C5 C4 42.9(5) . . . . ?
C2 Fe1 C5 C4 -81.35(19) . . . . ?
C1 Fe1 C5 C4 -119.2(3) . . . . ?
C4 Fe1 C5 C1 119.2(3) . . . . ?
C9 Fe1 C5 C1 -167.71(18) . . . . ?
C3 Fe1 C5 C1 81.80(18) . . . . ?
C6 Fe1 C5 C1 -84.7(2) . . . . ?
C7 Fe1 C5 C1 -54.2(4) . . . . ?
C10 Fe1 C5 C1 -126.39(18) . . . . ?
C8 Fe1 C5 C1 162.1(4) . . . . ?
C2 Fe1 C5 C1 37.82(17) . . . . ?
C4 Fe1 C6 C10 -39.7(4) . . . . ?
C9 Fe1 C6 C10 37.2(2) . . . . ?
C3 Fe1 C6 C10 154.5(5) . . . . ?
C7 Fe1 C6 C10 118.6(3) . . . . ?
C5 Fe1 C6 C10 -78.2(2) . . . . ?
C8 Fe1 C6 C10 80.9(2) . . . . ?
C2 Fe1 C6 C10 -164.8(2) . . . . ?
C1 Fe1 C6 C10 -122.1(2) . . . . ?
C4 Fe1 C6 C7 -158.4(3) . . . . ?
C9 Fe1 C6 C7 -81.5(2) . . . . ?
C3 Fe1 C6 C7 35.9(6) . . . . ?
C10 Fe1 C6 C7 -118.6(3) . . . . ?
C5 Fe1 C6 C7 163.1(2) . . . . ?
C8 Fe1 C6 C7 -37.7(2) . . . . ?
C2 Fe1 C6 C7 76.5(2) . . . . ?
C1 Fe1 C6 C7 119.3(2) . . . . ?
C10 C6 C7 C8 -0.3(4) . . . . ?
Fe1 C6 C7 C8 59.4(2) . . . . ?
C10 C6 C7 Fe1 -59.7(2) . . . . ?
C4 Fe1 C7 C6 151.6(4) . . . . ?
C9 Fe1 C7 C6 81.7(2) . . . . ?
C3 Fe1 C7 C6 -168.62(19) . . . . ?
C10 Fe1 C7 C6 38.0(2) . . . . ?
C5 Fe1 C7 C6 -41.6(5) . . . . ?
C8 Fe1 C7 C6 119.3(3) . . . . ?
C2 Fe1 C7 C6 -125.24(19) . . . . ?
C1 Fe1 C7 C6 -81.4(2) . . . . ?
C4 Fe1 C7 C8 32.3(5) . . . . ?
C9 Fe1 C7 C8 -37.6(2) . . . . ?
C3 Fe1 C7 C8 72.1(2) . . . . ?
C6 Fe1 C7 C8 -119.3(3) . . . . ?
C10 Fe1 C7 C8 -81.3(2) . . . . ?
C5 Fe1 C7 C8 -160.9(3) . . . . ?
C2 Fe1 C7 C8 115.5(2) . . . . ?
C1 Fe1 C7 C8 159.30(19) . . . . ?
C6 C7 C8 C9 -0.6(4) . . . . ?
Fe1 C7 C8 C9 58.8(2) . . . . ?
C6 C7 C8 Fe1 -59.3(2) . . . . ?
C4 Fe1 C8 C9 72.7(2) . . . . ?
C3 Fe1 C8 C9 114.2(2) . . . . ?
C6 Fe1 C8 C9 -81.7(2) . . . . ?
C7 Fe1 C8 C9 -119.3(3) . . . . ?
C10 Fe1 C8 C9 -37.77(19) . . . . ?
C5 Fe1 C8 C9 40.9(5) . . . . ?
C2 Fe1 C8 C9 155.93(19) . . . . ?
C1 Fe1 C8 C9 -172.3(3) . . . . ?
C4 Fe1 C8 C7 -167.98(19) . . . . ?
C9 Fe1 C8 C7 119.3(3) . . . . ?
C3 Fe1 C8 C7 -126.5(2) . . . . ?
C6 Fe1 C8 C7 37.65(19) . . . . ?
C10 Fe1 C8 C7 81.5(2) . . . . ?
C5 Fe1 C8 C7 160.3(3) . . . . ?
C2 Fe1 C8 C7 -84.8(2) . . . . ?
C1 Fe1 C8 C7 -53.0(4) . . . . ?
C7 C8 C9 C10 1.2(4) . . . . ?
Fe1 C8 C9 C10 60.1(2) . . . . ?
C7 C8 C9 Fe1 -59.0(2) . . . . ?
C4 Fe1 C9 C10 117.4(2) . . . . ?
C3 Fe1 C9 C10 158.6(2) . . . . ?
C6 Fe1 C9 C10 -37.3(2) . . . . ?
C7 Fe1 C9 C10 -81.2(2) . . . . ?
C5 Fe1 C9 C10 77.3(2) . . . . ?
C8 Fe1 C9 C10 -118.9(3) . . . . ?
C2 Fe1 C9 C10 -173.5(3) . . . . ?
C1 Fe1 C9 C10 52.5(5) . . . . ?
C4 Fe1 C9 C8 -123.6(2) . . . . ?
C3 Fe1 C9 C8 -82.5(2) . . . . ?
C6 Fe1 C9 C8 81.6(2) . . . . ?
C7 Fe1 C9 C8 37.8(2) . . . . ?
C10 Fe1 C9 C8 118.9(3) . . . . ?
C5 Fe1 C9 C8 -163.8(2) . . . . ?
C2 Fe1 C9 C8 -54.6(4) . . . . ?
C1 Fe1 C9 C8 171.5(3) . . . . ?
C8 C9 C10 C6 -1.4(4) . . . . ?
Fe1 C9 C10 C6 58.9(2) . . . . ?
C8 C9 C10 Fe1 -60.2(2) . . . . ?
C7 C6 C10 C9 1.0(4) . . . . ?
Fe1 C6 C10 C9 -58.7(2) . . . . ?
C7 C6 C10 Fe1 59.7(2) . . . . ?
C4 Fe1 C10 C9 -78.0(2) . . . . ?
C3 Fe1 C10 C9 -45.1(4) . . . . ?
C6 Fe1 C10 C9 120.0(3) . . . . ?
C7 Fe1 C10 C9 82.0(2) . . . . ?
C5 Fe1 C10 C9 -120.5(2) . . . . ?
C8 Fe1 C10 C9 37.9(2) . . . . ?
C2 Fe1 C10 C9 169.7(4) . . . . ?
C1 Fe1 C10 C9 -160.99(19) . . . . ?
C4 Fe1 C10 C6 162.03(19) . . . . ?
C9 Fe1 C10 C6 -120.0(3) . . . . ?
C3 Fe1 C10 C6 -165.0(3) . . . . ?
C7 Fe1 C10 C6 -38.0(2) . . . . ?
C5 Fe1 C10 C6 119.5(2) . . . . ?
C8 Fe1 C10 C6 -82.1(2) . . . . ?
C2 Fe1 C10 C6 49.7(6) . . . . ?
C1 Fe1 C10 C6 79.0(2) . . . . ?
C5 C1 C11 C12 47.2(4) . . . . ?
C2 C1 C11 C12 -127.9(3) . . . . ?
Fe1 C1 C11 C12 143.7(3) . . . . ?
C5 C1 C11 P2 166.3(3) . . . . ?
C2 C1 C11 P2 -8.8(4) . . . . ?
Fe1 C1 C11 P2 -97.2(3) . . . . ?
C14 P2 C11 C1 121.0(2) . . . . ?
P1 P2 C11 C1 14.7(2) . . . . ?
C14 P2 C11 C12 -118.6(2) . . . . ?
P1 P2 C11 C12 135.2(2) . . . . ?
C2 P1 C13 F2 -162.2(2) . . . . ?
P2 P1 C13 F2 -69.6(2) . . . . ?
C2 P1 C13 F1 -40.3(2) . . . . ?
P2 P1 C13 F1 52.3(2) . . . . ?
C2 P1 C13 F3 80.1(2) . . . . ?
P2 P1 C13 F3 172.7(2) . . . . ?
C11 P2 C14 C19 -51.6(3) . . . . ?
P1 P2 C14 C19 50.3(2) . . . . ?
C11 P2 C14 C15 -174.6(2) . . . . ?
P1 P2 C14 C15 -72.7(2) . . . . ?
C11 P2 C14 C20 70.4(2) . . . . ?
P1 P2 C14 C20 172.30(18) . . . . ?
C19 C14 C15 C16 58.4(4) . . . . ?
C20 C14 C15 C16 -60.0(4) . . . . ?
P2 C14 C15 C16 -173.7(3) . . . . ?
C14 C15 C16 C17 -59.4(4) . . . . ?
C14 C15 C16 C22 60.9(4) . . . . ?
C22 C16 C17 C18 -59.5(4) . . . . ?
C15 C16 C17 C18 60.3(4) . . . . ?
C16 C17 C18 C19 -60.1(4) . . . . ?
C16 C17 C18 C23 59.4(4) . . . . ?
C15 C14 C19 C18 -58.5(3) . . . . ?
C20 C14 C19 C18 59.3(3) . . . . ?
P2 C14 C19 C18 179.9(2) . . . . ?
C17 C18 C19 C14 59.5(4) . . . . ?
C23 C18 C19 C14 -59.8(3) . . . . ?
C19 C14 C20 C21 -58.8(3) . . . . ?
C15 C14 C20 C21 59.9(3) . . . . ?
P2 C14 C20 C21 173.9(2) . . . . ?
C14 C20 C21 C23 59.3(4) . . . . ?
C14 C20 C21 C22 -60.5(4) . . . . ?
C17 C16 C22 C21 59.3(4) . . . . ?
C15 C16 C22 C21 -60.7(4) . . . . ?
C23 C21 C22 C16 -59.5(4) . . . . ?
C20 C21 C22 C16 60.7(4) . . . . ?
C20 C21 C23 C18 -59.6(4) . . . . ?
C22 C21 C23 C18 60.0(3) . . . . ?
C19 C18 C23 C21 59.4(4) . . . . ?
C17 C18 C23 C21 -60.0(3) . . . . ?
